data_7705043
loop_
_publ_author_name
'Ho, Luong Phong'
'K\"orner, Lukas'
'Bannenberg, Thomas'
'Tamm, Matthias'

_publ_section_title
;
 Chalcogen complexes of anionic N-heterocyclic carbenes.
;
_journal_issue 38
_journal_name_full 'Dalton transactions (Cambridge, England : 2003)'
_journal_page_first 13207
_journal_page_last 13217
_journal_paper_doi 10.1039/d0dt02392b
_journal_volume 49
_journal_year 2020
_chemical_formula_moiety 'C90 H70 B2 F30 N4 Se2'
_chemical_formula_sum 'C90 H70 B2 F30 N4 Se2'
_chemical_formula_weight 1957.04
_chemical_properties_physical Air-sensitive,Moisture-sensitive
_space_group_crystal_system triclinic
_space_group_IT_number 2
_space_group_name_Hall '-P 1'
_space_group_name_H-M_alt 'P -1'
_atom_sites_solution_hydrogens geom
_audit_creation_method SHELXL-2018/3
_audit_update_record
;
2020-07-01 deposited with the CCDC.	2020-08-06 downloaded from the CCDC.
;
_cell_angle_alpha 101.7487(2)
_cell_angle_beta 108.1065(3)
_cell_angle_gamma 95.1486(3)
_cell_formula_units_Z 1
_cell_length_a 11.08186(4)
_cell_length_b 13.56275(5)
_cell_length_c 15.67500(4)
_cell_measurement_reflns_used 79326
_cell_measurement_temperature 100(2)
_cell_measurement_theta_max 77.4660
_cell_measurement_theta_min 3.0610
_cell_volume 2162.537(13)
_computing_cell_refinement 'CrysAlisPro 1.171.40.21a (Rigaku OD, 2018)'
_computing_data_collection 'CrysAlisPro 1.171.40.21a (Rigaku OD, 2018)'
_computing_data_reduction 'CrysAlisPro 1.171.40.21a (Rigaku OD, 2018)'
_computing_publication_material 'OLEX2 v1.2 (O. V. Dolomanov et al., J. Appl. Cryst., 2009, 42, 339-341)'
_computing_structure_refinement 'SHELXL-2018/3 (G. M. Sheldrick, Acta Cryst., 2008, A64, 112-122)'
_computing_structure_solution 'SHELXT-2014/5 (G. M. Sheldrick, Acta Cryst., 2015, A71, 3-8)'
_diffrn_ambient_temperature 100(2)
_diffrn_measured_fraction_theta_full 0.999
_diffrn_measured_fraction_theta_max 0.986
_diffrn_measurement_device_type 'XtaLAB Synergy, Single source at home/near, HyPix'
_diffrn_measurement_method '\w scans'
_diffrn_radiation_type CuK\a
_diffrn_radiation_wavelength 1.54184
_diffrn_reflns_av_R_equivalents 0.0188
_diffrn_reflns_av_unetI/netI 0.0071
_diffrn_reflns_Laue_measured_fraction_full 0.999
_diffrn_reflns_Laue_measured_fraction_max 0.986
_diffrn_reflns_limit_h_max 13
_diffrn_reflns_limit_h_min -14
_diffrn_reflns_limit_k_max 17
_diffrn_reflns_limit_k_min -17
_diffrn_reflns_limit_l_max 19
_diffrn_reflns_limit_l_min -19
_diffrn_reflns_number 90726
_diffrn_reflns_point_group_measured_fraction_full 0.999
_diffrn_reflns_point_group_measured_fraction_max 0.986
_diffrn_reflns_theta_full 67.684
_diffrn_reflns_theta_max 77.484
_diffrn_reflns_theta_min 3.059
_diffrn_source 'micro-focus sealed X-ray tube'
_exptl_absorpt_coefficient_mu 2.074
_exptl_absorpt_correction_T_max 1.000
_exptl_absorpt_correction_T_min 0.336
_exptl_absorpt_correction_type gaussian
_exptl_absorpt_process_details
;
CrysAlisPro 1.171.40.21a (Rigaku Oxford Diffraction, 2018)
Numerical absorption correction based on gaussian integration over
			a multifaceted crystal model
Empirical absorption correction using spherical harmonics,
 implemented in SCALE3 ABSPACK scaling algorithm.
;
_exptl_crystal_colour pink
_exptl_crystal_density_diffrn 1.503
_exptl_crystal_description irregular
_exptl_crystal_F_000 986
_exptl_crystal_size_max 0.243
_exptl_crystal_size_mid 0.198
_exptl_crystal_size_min 0.138
_refine_diff_density_max 0.729
_refine_diff_density_min -0.572
_refine_diff_density_rms 0.051
_refine_ls_extinction_method none
_refine_ls_goodness_of_fit_ref 1.030
_refine_ls_hydrogen_treatment constr
_refine_ls_matrix_type full
_refine_ls_number_parameters 672
_refine_ls_number_reflns 9039
_refine_ls_number_restraints 132
_refine_ls_restrained_S_all 1.059
_refine_ls_R_factor_all 0.0355
_refine_ls_R_factor_gt 0.0352
_refine_ls_shift/su_max 0.002
_refine_ls_shift/su_mean 0.000
_refine_ls_structure_factor_coef Fsqd
_refine_ls_weighting_details 'w=1/[\s^2^(Fo^2^)+(0.0368P)^2^+1.9781P] where P=(Fo^2^+2Fc^2^)/3'
_refine_ls_weighting_scheme calc
_refine_ls_wR_factor_gt 0.0861
_refine_ls_wR_factor_ref 0.0862
_reflns_Friedel_coverage 0.000
_reflns_number_gt 8945
_reflns_number_total 9039
_reflns_threshold_expression 'I > 2\s(I)'
_cod_data_source_file d0dt02392b3.cif
_cod_data_source_block ph42ph2
_cod_depositor_comments 'Adding full bibliography for 7705040--7705050.cif.'
_cod_original_cell_volume 2162.535(12)
_cod_database_code 7705043
_shelx_shelxl_version_number 2018/3
_shelx_space_group_comment
;
The symmetry employed for this shelxl refinement is uniquely defined
by the following loop, which should always be used as a source of
symmetry information in preference to the above space-group names.
They are only intended as comments.
;
_shelx_estimated_absorpt_t_min 0.633
_shelx_estimated_absorpt_t_max 0.763

loop_
_space_group_symop_operation_xyz
'x, y, z'
'-x, -y, -z'

loop_
_atom_site_label
_atom_site_type_symbol
_atom_site_fract_x
_atom_site_fract_y
_atom_site_fract_z
_atom_site_U_iso_or_equiv
_atom_site_adp_type
_atom_site_occupancy
_atom_site_site_symmetry_order
_atom_site_calc_flag
_atom_site_refinement_flags_posn
_atom_site_refinement_flags_adp
_atom_site_refinement_flags_occupancy
_atom_site_disorder_assembly
_atom_site_disorder_group
Se1 Se 0.52309(2) 0.93176(2) 0.53726(2) 0.03132(6) Uani 1 1 d . . . . .
F10 F 0.47450(11) 0.41261(8) 0.13746(7) 0.0356(2) Uani 1 1 d . . . . .
F9 F 0.66222(13) 0.30828(8) 0.18268(8) 0.0424(3) Uani 1 1 d . . . . .
F15 F 0.30567(12) 0.57609(9) 0.29064(7) 0.0423(3) Uani 1 1 d . . . . .
F14 F 0.08612(12) 0.45352(10) 0.20703(9) 0.0472(3) Uani 1 1 d . . . . .
F6 F 0.77065(13) 0.71994(9) 0.29809(10) 0.0506(3) Uani 1 1 d . . . . .
F11 F 0.36521(13) 0.55088(11) -0.00031(8) 0.0506(3) Uani 1 1 d . . . . .
F13 F -0.00371(13) 0.37856(11) 0.01978(9) 0.0571(4) Uani 1 1 d . . . . .
F8 F 0.90568(13) 0.40201(11) 0.28464(11) 0.0545(3) Uani 1 1 d . . . . .
N1 N 0.49037(13) 0.81006(10) 0.34347(9) 0.0219(3) Uani 1 1 d . . . . .
F5 F 0.3187(4) 0.7693(3) 0.1107(3) 0.0362(8) Uani 0.588(6) 1 d . U P A 2
F12 F 0.13338(14) 0.43955(14) -0.08227(9) 0.0656(4) Uani 1 1 d . . . . .
N2 N 0.56153(13) 0.74095(10) 0.45886(9) 0.0218(3) Uani 1 1 d . . . . .
F7 F 0.95772(13) 0.61021(12) 0.33803(12) 0.0645(4) Uani 1 1 d . . . . .
F1A F 0.6870(6) 0.6870(7) 0.1034(5) 0.0402(14) Uani 0.412(6) 1 d . U P A 1
C1 C 0.52056(15) 0.82486(11) 0.43578(11) 0.0210(3) Uani 1 1 d . . . . .
C25 C 0.36113(16) 0.66431(13) 0.52323(12) 0.0270(3) Uani 1 1 d . . . . .
H25 H 0.351759 0.690441 0.466654 0.032 Uiso 1 1 calc R U . . .
C16 C 0.59941(16) 0.72438(12) 0.55124(11) 0.0228(3) Uani 1 1 d . . . . .
C21 C 0.50248(16) 0.68803(12) 0.58238(11) 0.0242(3) Uani 1 1 d . . . . .
C2 C 0.51483(17) 0.71257(12) 0.30517(12) 0.0268(3) Uani 1 1 d . . . . .
C3 C 0.55877(17) 0.67312(13) 0.37952(12) 0.0273(3) Uani 1 1 d . . . . .
H3 H 0.584161 0.607846 0.377350 0.033 Uiso 1 1 calc R U . . .
C9 C 0.30851(18) 0.89130(13) 0.27382(11) 0.0299(4) Uani 1 1 d . . . . .
C5 C 0.52816(18) 0.95440(13) 0.27814(11) 0.0288(4) Uani 1 1 d . . . . .
C39 C 0.59141(19) 0.46857(13) 0.18827(12) 0.0302(4) Uani 1 1 d . . . . .
C34 C 0.60886(19) 0.57472(13) 0.21554(13) 0.0318(4) Uani 1 1 d . . . . .
C10 C 0.66757(19) 0.94026(14) 0.29615(13) 0.0330(4) Uani 1 1 d . . . . .
H10 H 0.667756 0.865107 0.279172 0.040 Uiso 1 1 calc R U . . .
C17 C 0.73074(17) 0.74282(13) 0.60312(13) 0.0294(4) Uani 1 1 d . . . . .
C19 C 0.67128(19) 0.68815(15) 0.72398(13) 0.0359(4) Uani 1 1 d . . . . .
H19 H 0.696225 0.675812 0.784078 0.043 Uiso 1 1 calc R U . . .
C4 C 0.44040(17) 0.88739(12) 0.29666(10) 0.0250(3) Uani 1 1 d . . . . .
C20 C 0.54253(18) 0.67103(14) 0.67104(12) 0.0305(4) Uani 1 1 d . . . . .
H20 H 0.480086 0.647247 0.695372 0.037 Uiso 1 1 calc R U . . .
F2A F 0.6697(7) 0.7979(5) -0.0185(4) 0.0682(18) Uani 0.412(6) 1 d . U P A 1
C18 C 0.76455(18) 0.72311(14) 0.69053(14) 0.0357(4) Uani 1 1 d . . . . .
H18 H 0.852759 0.733765 0.727733 0.043 Uiso 1 1 calc R U . . .
C45 C 0.2717(2) 0.54446(14) 0.19717(12) 0.0334(4) Uani 1 1 d . . . . .
C38 C 0.6885(2) 0.41095(14) 0.21019(13) 0.0343(4) Uani 1 1 d . . . . .
C26 C 0.27791(19) 0.71757(17) 0.57367(15) 0.0403(4) Uani 1 1 d . . . . .
H26A H 0.278515 0.688321 0.626015 0.060 Uiso 1 1 calc R U . . .
H26B H 0.189447 0.707830 0.530871 0.060 Uiso 1 1 calc R U . . .
H26C H 0.312424 0.790706 0.596444 0.060 Uiso 1 1 calc R U . . .
C8 C 0.2649(2) 0.96942(15) 0.23278(13) 0.0378(4) Uani 1 1 d . . . . .
H8 H 0.176063 0.974787 0.215697 0.045 Uiso 1 1 calc R U . . .
C11 C 0.75425(19) 0.97994(15) 0.39742(13) 0.0356(4) Uani 1 1 d . . . . .
H11A H 0.762598 1.054456 0.415341 0.053 Uiso 1 1 calc R U . . .
H11B H 0.839474 0.960838 0.404875 0.053 Uiso 1 1 calc R U . . .
H11C H 0.716157 0.949915 0.436874 0.053 Uiso 1 1 calc R U . . .
C44 C 0.1550(2) 0.47930(15) 0.15569(14) 0.0377(4) Uani 1 1 d . . . . .
C40 C 0.35085(19) 0.57495(14) 0.15068(12) 0.0326(4) Uani 1 1 d . . . . .
C7 C 0.3492(2) 1.03942(15) 0.21653(13) 0.0412(5) Uani 1 1 d . . . . .
H7 H 0.317763 1.093113 0.190040 0.049 Uiso 1 1 calc R U . . .
C22 C 0.83266(18) 0.78076(15) 0.56589(15) 0.0378(4) Uani 1 1 d . . . . .
H22 H 0.788687 0.808274 0.511805 0.045 Uiso 1 1 calc R U . . .
C6 C 0.4781(2) 1.03194(14) 0.23839(12) 0.0365(4) Uani 1 1 d . . . . .
H6 H 0.533964 1.080378 0.226226 0.044 Uiso 1 1 calc R U . . .
C37 C 0.8117(2) 0.45761(16) 0.26141(15) 0.0403(5) Uani 1 1 d . . . . .
C27 C 0.3142(2) 0.54880(15) 0.49184(16) 0.0424(5) Uani 1 1 d . . . . .
H27A H 0.368584 0.516019 0.459685 0.064 Uiso 1 1 calc R U . . .
H27B H 0.224875 0.534840 0.449792 0.064 Uiso 1 1 calc R U . . .
H27C H 0.319172 0.521663 0.545977 0.064 Uiso 1 1 calc R U . . .
C41 C 0.2980(2) 0.53293(16) 0.05479(13) 0.0396(4) Uani 1 1 d . . . . .
F4A F 0.2621(8) 0.8657(4) -0.0071(3) 0.0736(18) Uani 0.412(6) 1 d . U P A 1
C35 C 0.7369(2) 0.61707(15) 0.26691(15) 0.0399(5) Uani 1 1 d . . . . .
F3A F 0.4595(9) 0.8927(4) -0.0740(3) 0.0789(19) Uani 0.412(6) 1 d . U P A 1
C36 C 0.8364(2) 0.56270(17) 0.28927(17) 0.0453(5) Uani 1 1 d . . . . .
C12 C 0.7291(2) 0.98775(18) 0.23557(15) 0.0470(5) Uani 1 1 d . . . . .
H12A H 0.670889 0.967870 0.171204 0.071 Uiso 1 1 calc R U . . .
H12B H 0.810817 0.963409 0.239257 0.071 Uiso 1 1 calc R U . . .
H12C H 0.745038 1.062295 0.257547 0.071 Uiso 1 1 calc R U . . .
C43 C 0.1096(2) 0.44167(17) 0.06151(15) 0.0440(5) Uani 1 1 d . . . . .
B1 B 0.4945(2) 0.64803(15) 0.19769(14) 0.0320(4) Uani 1 1 d . . . . .
C24 C 0.8973(2) 0.6944(2) 0.5319(2) 0.0579(7) Uani 1 1 d . . . . .
H24A H 0.942628 0.666800 0.583873 0.087 Uiso 1 1 calc R U . . .
H24B H 0.958900 0.720210 0.505101 0.087 Uiso 1 1 calc R U . . .
H24C H 0.831953 0.640284 0.484618 0.087 Uiso 1 1 calc R U . . .
C42 C 0.1809(2) 0.47081(18) 0.01070(14) 0.0459(5) Uani 1 1 d . . . . .
C23 C 0.9334(3) 0.8666(2) 0.6371(3) 0.0805(10) Uani 1 1 d . . . . .
H23A H 0.890621 0.919275 0.662779 0.121 Uiso 1 1 calc R U . . .
H23B H 0.988529 0.896330 0.607472 0.121 Uiso 1 1 calc R U . . .
H23C H 0.986077 0.839379 0.687007 0.121 Uiso 1 1 calc R U . . .
F5A F 0.2726(5) 0.7510(5) 0.1123(4) 0.0389(12) Uani 0.412(6) 1 d . U P A 1
F1 F 0.7280(5) 0.6795(6) 0.1232(5) 0.0600(14) Uani 0.588(6) 1 d . U P A 2
F2 F 0.7339(5) 0.7791(4) -0.0013(3) 0.0692(12) Uani 0.588(6) 1 d . U P A 2
F4 F 0.3400(5) 0.8846(3) -0.0035(2) 0.0707(11) Uani 0.588(6) 1 d . U P A 2
F3 F 0.5446(5) 0.8888(3) -0.0645(2) 0.0719(11) Uani 0.588(6) 1 d . U P A 2
C33A C 0.3750(4) 0.7661(3) 0.0883(3) 0.0339(13) Uani 0.412(6) 1 d G U P A 1
C28A C 0.4821(4) 0.7199(3) 0.1185(2) 0.0226(11) Uani 0.412(6) 1 d G U P A 1
C29A C 0.5826(4) 0.7313(3) 0.0841(2) 0.0223(10) Uani 0.412(6) 1 d G U P A 1
C30A C 0.5760(4) 0.7890(3) 0.0194(2) 0.0325(12) Uani 0.412(6) 1 d G U P A 1
C31A C 0.4689(5) 0.8353(3) -0.0108(2) 0.0399(13) Uani 0.412(6) 1 d G U P A 1
C32A C 0.3684(5) 0.8239(3) 0.0236(3) 0.0416(14) Uani 0.412(6) 1 d G U P A 1
C28 C 0.5264(3) 0.7237(2) 0.12703(18) 0.0286(9) Uani 0.588(6) 1 d G U P A 2
C29 C 0.6315(3) 0.7262(2) 0.0965(2) 0.0389(10) Uani 0.588(6) 1 d G U P A 2
C30 C 0.6373(3) 0.7810(2) 0.0316(2) 0.0411(10) Uani 0.588(6) 1 d G U P A 2
C31 C 0.5381(4) 0.83341(19) -0.00274(16) 0.0390(9) Uani 0.588(6) 1 d G U P A 2
C32 C 0.4330(3) 0.83096(19) 0.02783(17) 0.0386(9) Uani 0.588(6) 1 d G U P A 2
C33 C 0.4272(3) 0.7761(2) 0.09271(17) 0.0297(8) Uani 0.588(6) 1 d G U P A 2
C13 C 0.21358(18) 0.81312(15) 0.28846(13) 0.0354(4) Uani 1 1 d . . . . .
H13 H 0.265867 0.760049 0.307777 0.042 Uiso 0.52(3) 1 calc R U P B 3
H13A H 0.249762 0.748881 0.294175 0.042 Uiso 0.48(3) 1 calc R U P B 4
C14 C 0.1733(3) 0.8539(2) 0.37022(17) 0.0593(7) Uani 1 1 d . . . . .
H14A H 0.249639 0.876844 0.426054 0.089 Uiso 1 1 calc R U . . .
H14B H 0.115901 0.799879 0.378277 0.089 Uiso 1 1 calc R U . . .
H14C H 0.128012 0.911451 0.359643 0.089 Uiso 1 1 calc R U . . .
C15 C 0.1078(12) 0.7557(11) 0.2027(6) 0.045(2) Uani 0.52(3) 1 d . . P B 3
H15A H 0.057347 0.803703 0.174459 0.067 Uiso 0.52(3) 1 calc R U P B 3
H15B H 0.051923 0.707266 0.218198 0.067 Uiso 0.52(3) 1 calc R U P B 3
H15C H 0.144541 0.718473 0.158949 0.067 Uiso 0.52(3) 1 calc R U P B 3
C15A C 0.0809(11) 0.7901(15) 0.2052(6) 0.050(2) Uani 0.48(3) 1 d . . P B 4
H15D H 0.039682 0.851132 0.207293 0.074 Uiso 0.48(3) 1 calc R U P B 4
H15E H 0.024282 0.733635 0.210556 0.074 Uiso 0.48(3) 1 calc R U P B 4
H15F H 0.096846 0.771418 0.146354 0.074 Uiso 0.48(3) 1 calc R U P B 4

loop_
_atom_site_aniso_label
_atom_site_aniso_U_11
_atom_site_aniso_U_22
_atom_site_aniso_U_33
_atom_site_aniso_U_23
_atom_site_aniso_U_13
_atom_site_aniso_U_12
Se1 0.05924(14) 0.01735(9) 0.01608(9) 0.00408(6) 0.01089(8) 0.00630(8)
F10 0.0501(6) 0.0246(5) 0.0299(5) 0.0022(4) 0.0133(5) 0.0060(4)
F9 0.0631(8) 0.0278(5) 0.0457(7) 0.0121(5) 0.0271(6) 0.0155(5)
F15 0.0602(7) 0.0383(6) 0.0265(5) 0.0025(4) 0.0197(5) -0.0079(5)
F14 0.0522(7) 0.0441(7) 0.0460(7) 0.0103(5) 0.0204(6) -0.0008(6)
F6 0.0524(7) 0.0298(6) 0.0738(9) 0.0005(6) 0.0382(7) -0.0054(5)
F11 0.0588(8) 0.0667(8) 0.0258(6) -0.0005(5) 0.0222(5) 0.0071(6)
F13 0.0455(7) 0.0630(9) 0.0467(7) -0.0025(6) 0.0054(6) 0.0006(6)
F8 0.0475(7) 0.0596(8) 0.0755(9) 0.0270(7) 0.0370(7) 0.0216(6)
N1 0.0309(7) 0.0174(6) 0.0181(6) 0.0031(5) 0.0111(5) -0.0002(5)
F5 0.036(2) 0.0461(17) 0.0266(11) 0.0093(10) 0.0092(15) 0.0120(16)
F12 0.0600(9) 0.0950(12) 0.0267(6) -0.0059(7) 0.0090(6) 0.0047(8)
N2 0.0261(7) 0.0193(6) 0.0225(6) 0.0065(5) 0.0113(5) 0.0024(5)
F7 0.0388(7) 0.0599(9) 0.0954(12) 0.0054(8) 0.0351(7) -0.0025(6)
F1A 0.036(3) 0.052(3) 0.042(2) 0.013(2) 0.026(2) 0.002(2)
C1 0.0251(7) 0.0171(7) 0.0208(7) 0.0039(6) 0.0094(6) -0.0009(6)
C25 0.0267(8) 0.0269(8) 0.0307(8) 0.0126(7) 0.0117(7) 0.0012(6)
C16 0.0278(8) 0.0182(7) 0.0236(8) 0.0076(6) 0.0090(6) 0.0034(6)
C21 0.0279(8) 0.0216(7) 0.0252(8) 0.0079(6) 0.0106(6) 0.0032(6)
C2 0.0374(9) 0.0208(8) 0.0269(8) 0.0051(6) 0.0182(7) 0.0039(7)
C3 0.0376(9) 0.0208(8) 0.0293(8) 0.0052(6) 0.0195(7) 0.0063(7)
C9 0.0378(9) 0.0261(8) 0.0175(7) -0.0004(6) 0.0027(7) 0.0009(7)
C5 0.0460(10) 0.0216(8) 0.0168(7) 0.0015(6) 0.0117(7) -0.0019(7)
C39 0.0461(10) 0.0276(8) 0.0249(8) 0.0072(7) 0.0224(8) 0.0066(7)
C34 0.0472(10) 0.0261(8) 0.0322(9) 0.0064(7) 0.0281(8) 0.0045(7)
C10 0.0458(10) 0.0255(8) 0.0314(9) 0.0062(7) 0.0211(8) -0.0029(7)
C17 0.0272(8) 0.0242(8) 0.0382(9) 0.0138(7) 0.0096(7) 0.0032(6)
C19 0.0443(10) 0.0342(9) 0.0289(9) 0.0164(8) 0.0065(8) 0.0055(8)
C4 0.0384(9) 0.0183(7) 0.0154(7) 0.0023(6) 0.0073(6) 0.0013(6)
C20 0.0381(9) 0.0301(9) 0.0296(9) 0.0149(7) 0.0153(7) 0.0050(7)
F2A 0.113(5) 0.055(3) 0.044(2) 0.0087(18) 0.051(3) -0.028(3)
C18 0.0311(9) 0.0323(9) 0.0389(10) 0.0167(8) 0.0009(8) 0.0023(7)
C45 0.0503(11) 0.0253(8) 0.0240(8) 0.0023(7) 0.0140(8) 0.0070(8)
C38 0.0530(11) 0.0290(9) 0.0332(9) 0.0107(7) 0.0285(9) 0.0100(8)
C26 0.0356(10) 0.0478(12) 0.0485(12) 0.0198(9) 0.0230(9) 0.0120(9)
C8 0.0465(11) 0.0327(9) 0.0243(8) 0.0040(7) -0.0004(8) 0.0079(8)
C11 0.0404(10) 0.0335(9) 0.0359(10) 0.0130(8) 0.0156(8) 0.0010(8)
C44 0.0465(11) 0.0333(10) 0.0361(10) 0.0083(8) 0.0171(9) 0.0102(8)
C40 0.0492(11) 0.0259(8) 0.0257(8) 0.0041(7) 0.0163(8) 0.0129(8)
C7 0.0663(14) 0.0306(9) 0.0219(8) 0.0091(7) 0.0055(8) 0.0110(9)
C22 0.0260(9) 0.0379(10) 0.0548(12) 0.0243(9) 0.0134(8) 0.0027(7)
C6 0.0629(13) 0.0247(8) 0.0209(8) 0.0067(7) 0.0139(8) 0.0005(8)
C37 0.0458(11) 0.0425(11) 0.0504(12) 0.0183(9) 0.0342(10) 0.0160(9)
C27 0.0374(10) 0.0295(10) 0.0523(12) 0.0122(9) 0.0054(9) -0.0037(8)
C41 0.0510(12) 0.0440(11) 0.0275(9) 0.0049(8) 0.0188(8) 0.0157(9)
F4A 0.111(4) 0.062(3) 0.039(2) 0.0180(18) 0.003(3) 0.042(3)
C35 0.0498(12) 0.0279(9) 0.0524(12) 0.0048(8) 0.0360(10) 0.0014(8)
F3A 0.156(6) 0.046(2) 0.035(2) 0.0225(16) 0.027(3) 0.006(3)
C36 0.0382(11) 0.0466(12) 0.0575(13) 0.0075(10) 0.0304(10) -0.0005(9)
C12 0.0577(13) 0.0487(12) 0.0376(11) 0.0115(9) 0.0249(10) -0.0106(10)
C43 0.0433(11) 0.0408(11) 0.0383(11) -0.0011(9) 0.0072(9) 0.0077(9)
B1 0.0525(12) 0.0234(9) 0.0263(9) 0.0042(7) 0.0229(9) 0.0072(8)
C24 0.0450(13) 0.0544(14) 0.093(2) 0.0289(14) 0.0412(13) 0.0111(11)
C42 0.0495(12) 0.0539(13) 0.0270(9) -0.0024(9) 0.0094(9) 0.0134(10)
C23 0.0655(18) 0.0629(18) 0.106(3) 0.0008(17) 0.0427(18) -0.0308(15)
F5A 0.038(3) 0.046(3) 0.0277(16) 0.0015(16) 0.006(2) 0.016(2)
F1 0.064(3) 0.0618(19) 0.085(4) 0.037(2) 0.053(3) 0.022(3)
F2 0.096(3) 0.066(2) 0.064(2) 0.0174(15) 0.055(2) 0.002(2)
F4 0.094(3) 0.079(2) 0.0440(15) 0.0394(15) 0.0111(18) 0.030(2)
F3 0.113(3) 0.0701(19) 0.0365(14) 0.0297(13) 0.0258(19) -0.006(2)
C33A 0.034(2) 0.0318(19) 0.0301(19) 0.0066(15) 0.0033(15) 0.0043(16)
C28A 0.0243(19) 0.0246(17) 0.0231(17) 0.0006(12) 0.0192(14) -0.0027(13)
C29A 0.0269(19) 0.0212(15) 0.0214(16) 0.0032(12) 0.0141(14) -0.0001(13)
C30A 0.039(2) 0.0312(18) 0.0286(17) 0.0079(14) 0.0127(15) 0.0033(15)
C31A 0.048(2) 0.0359(18) 0.0375(19) 0.0125(15) 0.0146(16) 0.0045(15)
C32A 0.048(2) 0.0404(19) 0.0361(19) 0.0081(15) 0.0125(16) 0.0134(16)
C28 0.0288(16) 0.0243(13) 0.0307(14) 0.0028(10) 0.0095(12) 0.0050(11)
C29 0.0398(19) 0.0390(16) 0.0418(16) 0.0089(13) 0.0207(15) 0.0030(14)
C30 0.0466(18) 0.0414(15) 0.0394(15) 0.0075(12) 0.0231(13) 0.0022(13)
C31 0.0478(18) 0.0443(16) 0.0248(13) 0.0089(12) 0.0137(12) 0.0008(13)
C32 0.0456(18) 0.0409(15) 0.0316(14) 0.0107(12) 0.0152(13) 0.0070(13)
C33 0.0370(17) 0.0310(14) 0.0212(12) 0.0030(10) 0.0120(11) 0.0061(12)
C13 0.0326(9) 0.0299(9) 0.0338(9) 0.0019(7) 0.0028(8) -0.0015(7)
C14 0.0725(17) 0.0528(14) 0.0435(12) -0.0029(10) 0.0259(12) -0.0248(12)
C15 0.037(4) 0.043(4) 0.039(3) 0.003(3) 0.000(2) -0.004(3)
C15A 0.033(4) 0.059(6) 0.036(3) -0.005(4) -0.004(3) -0.004(4)

loop_
_atom_type_symbol
_atom_type_description
_atom_type_scat_dispersion_real
_atom_type_scat_dispersion_imag
_atom_type_scat_source
C C 0.0181 0.0091 'International Tables Vol C Tables 4.2.6.8 and 6.1.1.4'
H H 0.0000 0.0000 'International Tables Vol C Tables 4.2.6.8 and 6.1.1.4'
B B 0.0090 0.0039 'International Tables Vol C Tables 4.2.6.8 and 6.1.1.4'
F F 0.0727 0.0534 'International Tables Vol C Tables 4.2.6.8 and 6.1.1.4'
N N 0.0311 0.0180 'International Tables Vol C Tables 4.2.6.8 and 6.1.1.4'
Se Se -0.7943 1.1372 'International Tables Vol C Tables 4.2.6.8 and 6.1.1.4'

loop_
_geom_angle_atom_site_label_1
_geom_angle_atom_site_label_2
_geom_angle_atom_site_label_3
_geom_angle
_geom_angle_site_symmetry_1
_geom_angle_site_symmetry_3
_geom_angle_publ_flag
C1 Se1 Se1 101.11(5) . 2_676 ?
C1 N1 C2 109.96(13) . . ?
C1 N1 C4 121.13(13) . . ?
C2 N1 C4 128.91(13) . . ?
C1 N2 C3 108.20(13) . . ?
C1 N2 C16 125.43(13) . . ?
C3 N2 C16 126.36(13) . . ?
N2 C1 N1 107.82(13) . . ?
N2 C1 Se1 115.06(11) . . ?
N1 C1 Se1 137.10(12) . . ?
C21 C25 C26 111.79(15) . . ?
C21 C25 C27 110.71(14) . . ?
C26 C25 C27 110.64(16) . . ?
C17 C16 C21 123.89(15) . . ?
C17 C16 N2 118.12(14) . . ?
C21 C16 N2 117.96(14) . . ?
C20 C21 C16 116.47(15) . . ?
C20 C21 C25 120.59(15) . . ?
C16 C21 C25 122.91(14) . . ?
C3 C2 N1 103.56(14) . . ?
C3 C2 B1 122.63(15) . . ?
N1 C2 B1 133.76(15) . . ?
C2 C3 N2 110.45(14) . . ?
C8 C9 C4 116.52(17) . . ?
C8 C9 C13 120.22(18) . . ?
C4 C9 C13 123.22(16) . . ?
C6 C5 C4 116.10(18) . . ?
C6 C5 C10 122.01(16) . . ?
C4 C5 C10 121.83(15) . . ?
F10 C39 C38 114.02(16) . . ?
F10 C39 C34 121.51(17) . . ?
C38 C39 C34 124.47(19) . . ?
C39 C34 C35 112.03(18) . . ?
C39 C34 B1 126.78(17) . . ?
C35 C34 B1 121.09(16) . . ?
C5 C10 C11 114.26(15) . . ?
C5 C10 C12 112.89(17) . . ?
C11 C10 C12 108.65(16) . . ?
C18 C17 C16 116.84(16) . . ?
C18 C17 C22 121.10(16) . . ?
C16 C17 C22 122.05(16) . . ?
C20 C19 C18 120.78(17) . . ?
C9 C4 C5 124.22(16) . . ?
C9 C4 N1 118.05(15) . . ?
C5 C4 N1 117.72(15) . . ?
C19 C20 C21 121.14(16) . . ?
C19 C18 C17 120.86(17) . . ?
F15 C45 C44 113.64(17) . . ?
F15 C45 C40 121.38(17) . . ?
C44 C45 C40 124.97(17) . . ?
F9 C38 C37 119.28(18) . . ?
F9 C38 C39 120.41(18) . . ?
C37 C38 C39 120.30(18) . . ?
C7 C8 C9 121.03(19) . . ?
F14 C44 C43 120.10(19) . . ?
F14 C44 C45 120.39(17) . . ?
C43 C44 C45 119.51(19) . . ?
C45 C40 C41 112.04(18) . . ?
C45 C40 B1 126.74(16) . . ?
C41 C40 B1 121.18(17) . . ?
C6 C7 C8 120.77(18) . . ?
C24 C22 C17 111.26(16) . . ?
C24 C22 C23 110.0(2) . . ?
C17 C22 C23 112.2(2) . . ?
C7 C6 C5 121.29(18) . . ?
F8 C37 C38 120.54(19) . . ?
F8 C37 C36 121.1(2) . . ?
C38 C37 C36 118.35(19) . . ?
F11 C41 C42 115.42(17) . . ?
F11 C41 C40 119.76(19) . . ?
C42 C41 C40 124.80(19) . . ?
F6 C35 C36 115.11(19) . . ?
F6 C35 C34 119.56(18) . . ?
C36 C35 C34 125.33(18) . . ?
F7 C36 C35 121.3(2) . . ?
F7 C36 C37 119.2(2) . . ?
C35 C36 C37 119.5(2) . . ?
F13 C43 C42 120.71(19) . . ?
F13 C43 C44 120.5(2) . . ?
C42 C43 C44 118.8(2) . . ?
C40 B1 C2 110.46(14) . . ?
C40 B1 C34 109.65(14) . . ?
C2 B1 C34 102.10(15) . . ?
C40 B1 C28A 99.25(19) . . ?
C2 B1 C28A 115.63(18) . . ?
C34 B1 C28A 119.79(19) . . ?
C40 B1 C28 112.83(18) . . ?
C2 B1 C28 114.31(16) . . ?
C34 B1 C28 106.81(16) . . ?
F12 C42 C43 119.3(2) . . ?
F12 C42 C41 120.9(2) . . ?
C43 C42 C41 119.82(19) . . ?
F5A C33A C28A 122.7(4) . . ?
F5A C33A C32A 117.1(4) . . ?
C28A C33A C32A 120.0 . . ?
C29A C28A C33A 120.0 . . ?
C29A C28A B1 118.3(2) . . ?
C33A C28A B1 121.7(2) . . ?
F1A C29A C28A 126.0(4) . . ?
F1A C29A C30A 113.9(4) . . ?
C28A C29A C30A 120.0 . . ?
F2A C30A C31A 118.5(4) . . ?
F2A C30A C29A 121.4(4) . . ?
C31A C30A C29A 120.0 . . ?
F3A C31A C32A 118.5(4) . . ?
F3A C31A C30A 121.5(4) . . ?
C32A C31A C30A 120.0 . . ?
F4A C32A C31A 120.7(4) . . ?
F4A C32A C33A 119.3(4) . . ?
C31A C32A C33A 120.0 . . ?
C29 C28 C33 120.0 . . ?
C29 C28 B1 126.11(17) . . ?
C33 C28 B1 113.51(17) . . ?
F1 C29 C30 115.0(4) . . ?
F1 C29 C28 125.0(4) . . ?
C30 C29 C28 120.0 . . ?
F2 C30 C29 120.1(3) . . ?
F2 C30 C31 119.8(3) . . ?
C29 C30 C31 120.0 . . ?
F3 C31 C32 119.8(3) . . ?
F3 C31 C30 120.2(3) . . ?
C32 C31 C30 120.0 . . ?
F4 C32 C31 119.4(2) . . ?
F4 C32 C33 120.5(2) . . ?
C31 C32 C33 120.0 . . ?
F5 C33 C32 115.9(2) . . ?
F5 C33 C28 123.7(2) . . ?
C32 C33 C28 120.0 . . ?
C15 C13 C14 115.6(6) . . ?
C15 C13 C9 114.8(4) . . ?
C14 C13 C9 112.80(16) . . ?
C14 C13 C15A 102.0(6) . . ?
C9 C13 C15A 109.7(5) . . ?

loop_
_geom_bond_atom_site_label_1
_geom_bond_atom_site_label_2
_geom_bond_distance
_geom_bond_site_symmetry_2
_geom_bond_publ_flag
Se1 C1 1.9128(15) . ?
Se1 Se1 2.3939(3) 2_676 ?
F10 C39 1.351(2) . ?
F9 C38 1.347(2) . ?
F15 C45 1.358(2) . ?
F14 C44 1.342(2) . ?
F6 C35 1.357(2) . ?
F11 C41 1.347(2) . ?
F13 C43 1.344(3) . ?
F8 C37 1.343(2) . ?
N1 C1 1.347(2) . ?
N1 C2 1.423(2) . ?
N1 C4 1.453(2) . ?
F5 C33 1.317(3) . ?
F12 C42 1.346(2) . ?
N2 C1 1.338(2) . ?
N2 C3 1.378(2) . ?
N2 C16 1.447(2) . ?
F7 C36 1.346(3) . ?
F1A C29A 1.331(6) . ?
C25 C21 1.517(2) . ?
C25 C26 1.529(3) . ?
C25 C27 1.532(2) . ?
C16 C17 1.399(2) . ?
C16 C21 1.401(2) . ?
C21 C20 1.395(2) . ?
C2 C3 1.353(2) . ?
C2 B1 1.668(2) . ?
C9 C8 1.395(3) . ?
C9 C4 1.401(3) . ?
C9 C13 1.527(3) . ?
C5 C6 1.399(3) . ?
C5 C4 1.407(2) . ?
C5 C10 1.519(3) . ?
C39 C38 1.385(3) . ?
C39 C34 1.393(2) . ?
C34 C35 1.395(3) . ?
C34 B1 1.671(3) . ?
C10 C11 1.531(3) . ?
C10 C12 1.535(2) . ?
C17 C18 1.392(3) . ?
C17 C22 1.520(2) . ?
C19 C20 1.380(3) . ?
C19 C18 1.385(3) . ?
F2A C30A 1.355(6) . ?
C45 C44 1.384(3) . ?
C45 C40 1.388(3) . ?
C38 C37 1.366(3) . ?
C8 C7 1.388(3) . ?
C44 C43 1.371(3) . ?
C40 C41 1.404(3) . ?
C40 B1 1.658(3) . ?
C7 C6 1.380(3) . ?
C22 C24 1.518(3) . ?
C22 C23 1.520(3) . ?
C37 C36 1.378(3) . ?
C41 C42 1.371(3) . ?
F4A C32A 1.349(6) . ?
C35 C36 1.376(3) . ?
F3A C31A 1.365(5) . ?
C43 C42 1.370(3) . ?
B1 C28A 1.709(3) . ?
B1 C28 1.746(3) . ?
F5A C33A 1.314(5) . ?
F1 C29 1.292(5) . ?
F2 C30 1.324(4) . ?
F4 C32 1.341(4) . ?
F3 C31 1.356(4) . ?
C33A C28A 1.3900 . ?
C33A C32A 1.3900 . ?
C28A C29A 1.3900 . ?
C29A C30A 1.3900 . ?
C30A C31A 1.3900 . ?
C31A C32A 1.3900 . ?
C28 C29 1.3900 . ?
C28 C33 1.3900 . ?
C29 C30 1.3900 . ?
C30 C31 1.3900 . ?
C31 C32 1.3900 . ?
C32 C33 1.3900 . ?
C13 C15 1.489(8) . ?
C13 C14 1.503(3) . ?
C13 C15A 1.588(11) . ?

loop_
_geom_torsion_atom_site_label_1
_geom_torsion_atom_site_label_2
_geom_torsion_atom_site_label_3
_geom_torsion_atom_site_label_4
_geom_torsion
_geom_torsion_site_symmetry_1
_geom_torsion_site_symmetry_2
_geom_torsion_site_symmetry_3
_geom_torsion_site_symmetry_4
_geom_torsion_publ_flag
C3 N2 C1 N1 0.97(18) . . . . ?
C16 N2 C1 N1 -177.87(14) . . . . ?
C3 N2 C1 Se1 -177.71(11) . . . . ?
C16 N2 C1 Se1 3.5(2) . . . . ?
C2 N1 C1 N2 -0.93(18) . . . . ?
C4 N1 C1 N2 178.92(14) . . . . ?
C2 N1 C1 Se1 177.30(13) . . . . ?
C4 N1 C1 Se1 -2.8(2) . . . . ?
C1 N2 C16 C17 -98.07(19) . . . . ?
C3 N2 C16 C17 83.3(2) . . . . ?
C1 N2 C16 C21 83.7(2) . . . . ?
C3 N2 C16 C21 -94.9(2) . . . . ?
C17 C16 C21 C20 0.7(2) . . . . ?
N2 C16 C21 C20 178.80(14) . . . . ?
C17 C16 C21 C25 -177.30(16) . . . . ?
N2 C16 C21 C25 0.8(2) . . . . ?
C26 C25 C21 C20 54.1(2) . . . . ?
C27 C25 C21 C20 -69.7(2) . . . . ?
C26 C25 C21 C16 -128.01(17) . . . . ?
C27 C25 C21 C16 108.15(19) . . . . ?
C1 N1 C2 C3 0.52(18) . . . . ?
C4 N1 C2 C3 -179.32(16) . . . . ?
C1 N1 C2 B1 177.89(18) . . . . ?
C4 N1 C2 B1 -1.9(3) . . . . ?
N1 C2 C3 N2 0.08(19) . . . . ?
B1 C2 C3 N2 -177.67(15) . . . . ?
C1 N2 C3 C2 -0.66(19) . . . . ?
C16 N2 C3 C2 178.17(15) . . . . ?
F10 C39 C34 C35 -179.68(15) . . . . ?
C38 C39 C34 C35 0.8(2) . . . . ?
F10 C39 C34 B1 4.0(3) . . . . ?
C38 C39 C34 B1 -175.47(16) . . . . ?
C6 C5 C10 C11 102.73(19) . . . . ?
C4 C5 C10 C11 -80.2(2) . . . . ?
C6 C5 C10 C12 -22.1(2) . . . . ?
C4 C5 C10 C12 155.01(16) . . . . ?
C21 C16 C17 C18 0.1(3) . . . . ?
N2 C16 C17 C18 -178.00(15) . . . . ?
C21 C16 C17 C22 179.06(16) . . . . ?
N2 C16 C17 C22 0.9(2) . . . . ?
C8 C9 C4 C5 -2.1(2) . . . . ?
C13 C9 C4 C5 175.55(16) . . . . ?
C8 C9 C4 N1 177.14(14) . . . . ?
C13 C9 C4 N1 -5.2(2) . . . . ?
C6 C5 C4 C9 3.2(2) . . . . ?
C10 C5 C4 C9 -174.05(15) . . . . ?
C6 C5 C4 N1 -176.03(14) . . . . ?
C10 C5 C4 N1 6.7(2) . . . . ?
C1 N1 C4 C9 -82.71(19) . . . . ?
C2 N1 C4 C9 97.1(2) . . . . ?
C1 N1 C4 C5 96.57(18) . . . . ?
C2 N1 C4 C5 -83.6(2) . . . . ?
C18 C19 C20 C21 0.2(3) . . . . ?
C16 C21 C20 C19 -0.8(3) . . . . ?
C25 C21 C20 C19 177.19(17) . . . . ?
C20 C19 C18 C17 0.7(3) . . . . ?
C16 C17 C18 C19 -0.8(3) . . . . ?
C22 C17 C18 C19 -179.75(18) . . . . ?
F10 C39 C38 F9 -1.1(2) . . . . ?
C34 C39 C38 F9 178.39(15) . . . . ?
F10 C39 C38 C37 -179.94(15) . . . . ?
C34 C39 C38 C37 -0.4(3) . . . . ?
C4 C9 C8 C7 -0.4(3) . . . . ?
C13 C9 C8 C7 -178.16(17) . . . . ?
F15 C45 C44 F14 0.5(3) . . . . ?
C40 C45 C44 F14 179.25(17) . . . . ?
F15 C45 C44 C43 -179.91(18) . . . . ?
C40 C45 C44 C43 -1.2(3) . . . . ?
F15 C45 C40 C41 179.53(17) . . . . ?
C44 C45 C40 C41 0.9(3) . . . . ?
F15 C45 C40 B1 1.9(3) . . . . ?
C44 C45 C40 B1 -176.72(18) . . . . ?
C9 C8 C7 C6 1.7(3) . . . . ?
C18 C17 C22 C24 77.7(3) . . . . ?
C16 C17 C22 C24 -101.2(2) . . . . ?
C18 C17 C22 C23 -45.9(3) . . . . ?
C16 C17 C22 C23 135.2(2) . . . . ?
C8 C7 C6 C5 -0.5(3) . . . . ?
C4 C5 C6 C7 -1.8(2) . . . . ?
C10 C5 C6 C7 175.42(16) . . . . ?
F9 C38 C37 F8 -0.3(3) . . . . ?
C39 C38 C37 F8 178.47(16) . . . . ?
F9 C38 C37 C36 -179.65(17) . . . . ?
C39 C38 C37 C36 -0.8(3) . . . . ?
C45 C40 C41 F11 -176.87(17) . . . . ?
B1 C40 C41 F11 0.9(3) . . . . ?
C45 C40 C41 C42 1.4(3) . . . . ?
B1 C40 C41 C42 179.11(19) . . . . ?
C39 C34 C35 F6 179.34(16) . . . . ?
B1 C34 C35 F6 -4.1(3) . . . . ?
C39 C34 C35 C36 0.0(3) . . . . ?
B1 C34 C35 C36 176.50(18) . . . . ?
F6 C35 C36 F7 -0.5(3) . . . . ?
C34 C35 C36 F7 178.94(19) . . . . ?
F6 C35 C36 C37 179.44(18) . . . . ?
C34 C35 C36 C37 -1.2(3) . . . . ?
F8 C37 C36 F7 2.2(3) . . . . ?
C38 C37 C36 F7 -178.53(18) . . . . ?
F8 C37 C36 C35 -177.74(18) . . . . ?
C38 C37 C36 C35 1.6(3) . . . . ?
F14 C44 C43 F13 -0.2(3) . . . . ?
C45 C44 C43 F13 -179.79(18) . . . . ?
F14 C44 C43 C42 178.82(19) . . . . ?
C45 C44 C43 C42 -0.8(3) . . . . ?
C45 C40 B1 C2 -18.4(2) . . . . ?
C41 C40 B1 C2 164.17(17) . . . . ?
C45 C40 B1 C34 93.3(2) . . . . ?
C41 C40 B1 C34 -84.1(2) . . . . ?
C45 C40 B1 C28A -140.3(2) . . . . ?
C41 C40 B1 C28A 42.3(2) . . . . ?
C45 C40 B1 C28 -147.76(19) . . . . ?
C41 C40 B1 C28 34.8(2) . . . . ?
C3 C2 B1 C40 85.8(2) . . . . ?
N1 C2 B1 C40 -91.2(2) . . . . ?
C3 C2 B1 C34 -30.7(2) . . . . ?
N1 C2 B1 C34 152.30(18) . . . . ?
C3 C2 B1 C28A -162.5(2) . . . . ?
N1 C2 B1 C28A 20.5(3) . . . . ?
C3 C2 B1 C28 -145.65(19) . . . . ?
N1 C2 B1 C28 37.4(3) . . . . ?
C39 C34 B1 C40 5.7(2) . . . . ?
C35 C34 B1 C40 -170.30(16) . . . . ?
C39 C34 B1 C2 122.83(18) . . . . ?
C35 C34 B1 C2 -53.2(2) . . . . ?
C39 C34 B1 C28A -107.9(2) . . . . ?
C35 C34 B1 C28A 76.1(3) . . . . ?
C39 C34 B1 C28 -116.9(2) . . . . ?
C35 C34 B1 C28 67.1(2) . . . . ?
F13 C43 C42 F12 3.2(3) . . . . ?
C44 C43 C42 F12 -175.8(2) . . . . ?
F13 C43 C42 C41 -178.1(2) . . . . ?
C44 C43 C42 C41 2.9(3) . . . . ?
F11 C41 C42 F12 -6.4(3) . . . . ?
C40 C41 C42 F12 175.3(2) . . . . ?
F11 C41 C42 C43 175.0(2) . . . . ?
C40 C41 C42 C43 -3.3(3) . . . . ?
F5A C33A C28A C29A 174.1(5) . . . . ?
C32A C33A C28A C29A 0.0 . . . . ?
F5A C33A C28A B1 -5.8(4) . . . . ?
C32A C33A C28A B1 -179.9(3) . . . . ?
C40 B1 C28A C29A -131.6(2) . . . . ?
C2 B1 C28A C29A 110.3(2) . . . . ?
C34 B1 C28A C29A -12.5(3) . . . . ?
C40 B1 C28A C33A 48.3(2) . . . . ?
C2 B1 C28A C33A -69.8(3) . . . . ?
C34 B1 C28A C33A 167.37(19) . . . . ?
C33A C28A C29A F1A -176.3(5) . . . . ?
B1 C28A C29A F1A 3.6(5) . . . . ?
C33A C28A C29A C30A 0.0 . . . . ?
B1 C28A C29A C30A 179.9(3) . . . . ?
F1A C29A C30A F2A -0.3(5) . . . . ?
C28A C29A C30A F2A -177.0(4) . . . . ?
F1A C29A C30A C31A 176.7(5) . . . . ?
C28A C29A C30A C31A 0.0 . . . . ?
F2A C30A C31A F3A -3.0(5) . . . . ?
C29A C30A C31A F3A 179.9(4) . . . . ?
F2A C30A C31A C32A 177.1(4) . . . . ?
C29A C30A C31A C32A 0.0 . . . . ?
F3A C31A C32A F4A 2.1(5) . . . . ?
C30A C31A C32A F4A -178.0(4) . . . . ?
F3A C31A C32A C33A -179.9(4) . . . . ?
C30A C31A C32A C33A 0.0 . . . . ?
F5A C33A C32A F4A 3.6(5) . . . . ?
C28A C33A C32A F4A 178.0(4) . . . . ?
F5A C33A C32A C31A -174.4(4) . . . . ?
C28A C33A C32A C31A 0.0 . . . . ?
C40 B1 C28 C29 -124.00(18) . . . . ?
C2 B1 C28 C29 108.68(19) . . . . ?
C34 B1 C28 C29 -3.4(2) . . . . ?
C40 B1 C28 C33 48.8(2) . . . . ?
C2 B1 C28 C33 -78.5(2) . . . . ?
C34 B1 C28 C33 169.36(15) . . . . ?
C33 C28 C29 F1 -179.3(5) . . . . ?
B1 C28 C29 F1 -7.0(5) . . . . ?
C33 C28 C29 C30 0.0 . . . . ?
B1 C28 C29 C30 172.4(2) . . . . ?
F1 C29 C30 F2 2.9(5) . . . . ?
C28 C29 C30 F2 -176.5(3) . . . . ?
F1 C29 C30 C31 179.4(4) . . . . ?
C28 C29 C30 C31 0.0 . . . . ?
F2 C30 C31 F3 -4.9(4) . . . . ?
C29 C30 C31 F3 178.6(3) . . . . ?
F2 C30 C31 C32 176.5(3) . . . . ?
C29 C30 C31 C32 0.0 . . . . ?
F3 C31 C32 F4 -0.8(3) . . . . ?
C30 C31 C32 F4 177.8(3) . . . . ?
F3 C31 C32 C33 -178.6(3) . . . . ?
C30 C31 C32 C33 0.0 . . . . ?
F4 C32 C33 F5 8.9(4) . . . . ?
C31 C32 C33 F5 -173.4(3) . . . . ?
F4 C32 C33 C28 -177.8(3) . . . . ?
C31 C32 C33 C28 0.0 . . . . ?
C29 C28 C33 F5 172.8(3) . . . . ?
B1 C28 C33 F5 -0.5(3) . . . . ?
C29 C28 C33 C32 0.0 . . . . ?
B1 C28 C33 C32 -173.3(2) . . . . ?
C8 C9 C13 C15 57.5(8) . . . . ?
C4 C9 C13 C15 -120.1(8) . . . . ?
C8 C9 C13 C14 -77.8(2) . . . . ?
C4 C9 C13 C14 104.6(2) . . . . ?
C8 C9 C13 C15A 35.1(8) . . . . ?
C4 C9 C13 C15A -142.4(8) . . . . ?
